data_1566006
loop_
_publ_author_name
'Yao, Guang-Xu'
'Zhang, Jin-Qiang'
'Li, Peng'
'Liu, Hui'
'Wang, Li'
'Sun, Yin-Xia'
'Dong, Wen-Kui'

_publ_section_title
;
 A unitary fluorescence probe to sense Co2+: Validated by theoretical
 studies and X-ray crystallography
;
_journal_name_full 'Inorganica Chimica Acta'
_journal_page_first 120642
_journal_paper_doi 10.1016/j.ica.2021.120642
_journal_volume 529
_journal_year 2022
_chemical_formula_moiety 'C21 H20 N2 O5'
_chemical_formula_sum 'C21 H20 N2 O5'
_chemical_formula_weight 380.39
_space_group_crystal_system monoclinic
_space_group_IT_number 15
_space_group_name_Hall '-C 2yc'
_space_group_name_H-M_alt 'C 1 2/c 1'
_atom_sites_solution_hydrogens geom
_atom_sites_solution_primary dual
_cell_angle_alpha 90
_cell_angle_beta 91.098(4)
_cell_angle_gamma 90
_cell_formula_units_Z 8
_cell_length_a 28.4132(18)
_cell_length_b 4.9570(3)
_cell_length_c 25.9948(12)
_cell_measurement_reflns_used 4694
_cell_measurement_temperature 173(2)
_cell_measurement_theta_max 26.81
_cell_measurement_theta_min 2.87
_cell_volume 3660.5(4)
_computing_cell_refinement 'SAINT V8.38A (?, 2016)'
_computing_data_reduction 'SAINT V8.38A (?, 2016)'
_computing_molecular_graphics 'Olex2 (Dolomanov et al., 2009)'
_computing_publication_material 'Olex2 (Dolomanov et al., 2009)'
_computing_structure_refinement 'ShelXL (Sheldrick, 2015)'
_computing_structure_solution 'ShelXT (Sheldrick, 2015)'
_diffrn_ambient_temperature 173.0
_diffrn_measured_fraction_theta_full 0.998
_diffrn_measured_fraction_theta_max 0.987
_diffrn_measurement_device_type 'Bruker D8 Venture'
_diffrn_measurement_method '\f and \w scans'
_diffrn_radiation_monochromator graphite
_diffrn_radiation_type MoK\a
_diffrn_radiation_wavelength 0.71073
_diffrn_reflns_av_R_equivalents 0.0807
_diffrn_reflns_av_unetI/netI 0.0521
_diffrn_reflns_Laue_measured_fraction_full 0.998
_diffrn_reflns_Laue_measured_fraction_max 0.987
_diffrn_reflns_limit_h_max 35
_diffrn_reflns_limit_h_min -36
_diffrn_reflns_limit_k_max 6
_diffrn_reflns_limit_k_min -6
_diffrn_reflns_limit_l_max 32
_diffrn_reflns_limit_l_min -32
_diffrn_reflns_number 21873
_diffrn_reflns_point_group_measured_fraction_full 0.998
_diffrn_reflns_point_group_measured_fraction_max 0.987
_diffrn_reflns_theta_full 25.242
_diffrn_reflns_theta_max 27.060
_diffrn_reflns_theta_min 2.868
_diffrn_standards_number 0
_exptl_absorpt_coefficient_mu 0.100
_exptl_absorpt_correction_T_max 0.7454
_exptl_absorpt_correction_T_min 0.6044
_exptl_absorpt_correction_type multi-scan
_exptl_absorpt_process_details sadabs
_exptl_crystal_density_diffrn 1.380
_exptl_crystal_description block
_exptl_crystal_F_000 1600
_exptl_crystal_size_max 0.14
_exptl_crystal_size_mid 0.12
_exptl_crystal_size_min 0.09
_refine_diff_density_max 0.208
_refine_diff_density_min -0.193
_refine_diff_density_rms 0.045
_refine_ls_extinction_coef .
_refine_ls_extinction_method none
_refine_ls_goodness_of_fit_ref 1.080
_refine_ls_hydrogen_treatment constr
_refine_ls_matrix_type full
_refine_ls_number_parameters 256
_refine_ls_number_reflns 3984
_refine_ls_number_restraints 0
_refine_ls_restrained_S_all 1.080
_refine_ls_R_factor_all 0.0922
_refine_ls_R_factor_gt 0.0549
_refine_ls_shift/su_max 0.001
_refine_ls_shift/su_mean 0.000
_refine_ls_structure_factor_coef Fsqd
_refine_ls_weighting_details 'w=1/[\s^2^(Fo^2^)+(0.0471P)^2^+3.1937P] where P=(Fo^2^+2Fc^2^)/3'
_refine_ls_weighting_scheme calc
_refine_ls_wR_factor_gt 0.1183
_refine_ls_wR_factor_ref 0.1381
_reflns_Friedel_coverage 0.000
_reflns_Friedel_fraction_full .
_reflns_Friedel_fraction_max .
_reflns_number_gt 2731
_reflns_number_total 3984
_reflns_threshold_expression 'I > 2\s(I)'
_cod_data_source_file ICA-2022-529-120642.cif
_cod_data_source_block 11
_cod_database_code 1566006
_shelx_space_group_comment
;
The symmetry employed for this shelxl refinement is uniquely defined
by the following loop, which should always be used as a source of
symmetry information in preference to the above space-group names.
They are only intended as comments.
;
_shelx_estimated_absorpt_t_max 0.991
_shelx_estimated_absorpt_t_min 0.986
_olex2_refinement_description
;
1. Fixed Uiso
 At 1.2 times of:
  All C(H) groups, All C(H,H) groups
 At 1.5 times of:
  All C(H,H,H) groups, All O(H) groups
2.a Secondary CH2 refined with riding coordinates:
 C12(H12A,H12B), C13(H13A,H13B)
2.b Aromatic/amide H refined with riding coordinates:
 C4(H4), C5(H5), C6(H6), C7(H7), C9(H9), C10(H10), C11(H11), C14(H14),
 C17(H17), C19(H19), C20(H20)
2.c Idealised Me refined as rotating group:
 C21(H21A,H21B,H21C)
2.d Idealised tetrahedral OH refined as rotating group:
 O1(H1), O4(H4A)
;

loop_
_space_group_symop_operation_xyz
'x, y, z'
'-x, y, -z+1/2'
'x+1/2, y+1/2, z'
'-x+1/2, y+1/2, -z+1/2'
'-x, -y, -z'
'x, -y, z-1/2'
'-x+1/2, -y+1/2, -z'
'x+1/2, -y+1/2, z-1/2'

loop_
_atom_site_label
_atom_site_type_symbol
_atom_site_fract_x
_atom_site_fract_y
_atom_site_fract_z
_atom_site_U_iso_or_equiv
_atom_site_adp_type
_atom_site_occupancy
_atom_site_site_symmetry_order
_atom_site_calc_flag
_atom_site_refinement_flags_posn
_atom_site_refinement_flags_adp
_atom_site_refinement_flags_occupancy
_atom_site_disorder_assembly
_atom_site_disorder_group
C1 C 0.59977(7) 0.3793(4) 0.76460(8) 0.0343(5) Uani 1 1 d . . . . .
C2 C 0.61715(7) 0.3963(4) 0.71522(8) 0.0323(5) Uani 1 1 d . . . . .
C3 C 0.65424(7) 0.2158(4) 0.70042(8) 0.0318(5) Uani 1 1 d . . . . .
C4 C 0.67249(8) 0.2054(5) 0.65016(9) 0.0394(5) Uani 1 1 d . . . . .
H4 H 0.660394 0.324320 0.624479 0.047 Uiso 1 1 calc R . . . .
C5 C 0.70731(8) 0.0266(5) 0.63794(9) 0.0446(6) Uani 1 1 d . . . . .
H5 H 0.718852 0.022779 0.603888 0.054 Uiso 1 1 calc R . . . .
C6 C 0.72614(8) -0.1508(5) 0.67493(9) 0.0442(6) Uani 1 1 d . . . . .
H6 H 0.750626 -0.271825 0.666138 0.053 Uiso 1 1 calc R . . . .
C7 C 0.70915(8) -0.1485(5) 0.72345(9) 0.0404(5) Uani 1 1 d . . . . .
H7 H 0.721734 -0.270326 0.748350 0.048 Uiso 1 1 calc R . . . .
C8 C 0.67315(7) 0.0317(4) 0.73748(8) 0.0334(5) Uani 1 1 d . . . . .
C9 C 0.65470(8) 0.0293(5) 0.78781(9) 0.0391(5) Uani 1 1 d . . . . .
H9 H 0.667393 -0.092188 0.812699 0.047 Uiso 1 1 calc R . . . .
C10 C 0.61922(8) 0.1977(5) 0.80106(9) 0.0395(5) Uani 1 1 d . . . . .
H10 H 0.607443 0.193264 0.835002 0.047 Uiso 1 1 calc R . . . .
C11 C 0.59877(7) 0.5948(4) 0.67898(8) 0.0338(5) Uani 1 1 d . . . . .
H11 H 0.613816 0.618366 0.646969 0.041 Uiso 1 1 calc R . . . .
C12 C 0.50914(7) 1.0587(5) 0.66120(8) 0.0359(5) Uani 1 1 d . . . . .
H12A H 0.513766 1.170047 0.692504 0.043 Uiso 1 1 calc R . . . .
H12B H 0.483487 0.928155 0.667356 0.043 Uiso 1 1 calc R . . . .
C13 C 0.49697(8) 1.2339(4) 0.61601(8) 0.0365(5) Uani 1 1 d . . . . .
H13A H 0.467592 1.333362 0.623151 0.044 Uiso 1 1 calc R . . . .
H13B H 0.522336 1.368382 0.611561 0.044 Uiso 1 1 calc R . . . .
C14 C 0.44629(8) 0.7652(5) 0.53329(8) 0.0379(5) Uani 1 1 d . . . . .
H14 H 0.468835 0.775710 0.506841 0.045 Uiso 1 1 calc R . . . .
C15 C 0.40757(8) 0.5763(4) 0.52827(8) 0.0355(5) Uani 1 1 d . . . . .
C16 C 0.37304(8) 0.5522(4) 0.56582(8) 0.0348(5) Uani 1 1 d . . . . .
C17 C 0.33675(8) 0.3651(4) 0.56062(8) 0.0357(5) Uani 1 1 d . . . . .
H17 H 0.313937 0.349025 0.586696 0.043 Uiso 1 1 calc R . . . .
C18 C 0.33395(8) 0.2032(4) 0.51762(8) 0.0353(5) Uani 1 1 d . . . . .
C19 C 0.36759(8) 0.2228(5) 0.47940(9) 0.0412(6) Uani 1 1 d . . . . .
H19 H 0.365625 0.111411 0.449702 0.049 Uiso 1 1 calc R . . . .
C20 C 0.40369(8) 0.4063(5) 0.48541(8) 0.0416(6) Uani 1 1 d . . . . .
H20 H 0.426775 0.417921 0.459539 0.050 Uiso 1 1 calc R . . . .
C21 C 0.26668(9) -0.0211(5) 0.55027(9) 0.0471(6) Uani 1 1 d . . . . .
H21A H 0.244248 -0.163689 0.540822 0.071 Uiso 1 1 calc GR . . . .
H21B H 0.249647 0.147886 0.555939 0.071 Uiso 1 1 calc GR . . . .
H21C H 0.283785 -0.072215 0.581886 0.071 Uiso 1 1 calc GR . . . .
N1 N 0.56275(6) 0.7386(4) 0.68923(7) 0.0358(4) Uani 1 1 d . . . . .
N2 N 0.45063(6) 0.9185(4) 0.57289(7) 0.0369(4) Uani 1 1 d . . . . .
O1 O 0.56355(5) 0.5321(3) 0.78133(6) 0.0437(4) Uani 1 1 d . . . . .
H1 H 0.553656 0.631327 0.757271 0.066 Uiso 1 1 calc GR . . . .
O2 O 0.55177(5) 0.9191(3) 0.64931(6) 0.0390(4) Uani 1 1 d . . . . .
O3 O 0.49075(5) 1.0852(3) 0.56909(5) 0.0408(4) Uani 1 1 d . . . . .
O4 O 0.37308(6) 0.7063(3) 0.60870(6) 0.0469(4) Uani 1 1 d . . . . .
H4A H 0.397046 0.805585 0.609263 0.070 Uiso 1 1 calc GR . . . .
O5 O 0.29930(5) 0.0150(3) 0.50970(6) 0.0429(4) Uani 1 1 d . . . . .

loop_
_atom_site_aniso_label
_atom_site_aniso_U_11
_atom_site_aniso_U_22
_atom_site_aniso_U_33
_atom_site_aniso_U_23
_atom_site_aniso_U_13
_atom_site_aniso_U_12
C1 0.0305(11) 0.0301(12) 0.0425(12) -0.0022(10) 0.0032(9) -0.0017(9)
C2 0.0315(11) 0.0283(11) 0.0371(11) -0.0012(9) -0.0018(9) -0.0039(9)
C3 0.0293(11) 0.0253(11) 0.0408(12) -0.0021(9) -0.0014(9) -0.0073(9)
C4 0.0420(13) 0.0320(12) 0.0442(13) 0.0000(10) 0.0016(10) -0.0018(10)
C5 0.0456(14) 0.0405(14) 0.0482(14) -0.0034(11) 0.0107(11) -0.0018(11)
C6 0.0366(13) 0.0363(13) 0.0600(15) -0.0053(12) 0.0065(11) 0.0032(10)
C7 0.0384(13) 0.0304(12) 0.0521(14) -0.0004(10) -0.0043(10) -0.0004(10)
C8 0.0287(11) 0.0280(11) 0.0433(12) -0.0019(9) -0.0025(9) -0.0049(9)
C9 0.0390(13) 0.0358(13) 0.0425(13) 0.0053(10) -0.0047(10) -0.0006(10)
C10 0.0399(13) 0.0408(14) 0.0380(12) 0.0036(10) 0.0030(10) -0.0010(11)
C11 0.0318(11) 0.0332(12) 0.0364(11) -0.0017(9) 0.0000(9) -0.0037(9)
C12 0.0297(11) 0.0348(12) 0.0430(12) 0.0012(10) -0.0007(9) -0.0005(9)
C13 0.0361(12) 0.0330(12) 0.0402(12) 0.0033(10) -0.0040(10) -0.0058(10)
C14 0.0384(13) 0.0395(13) 0.0357(12) 0.0066(10) -0.0013(9) -0.0053(10)
C15 0.0374(12) 0.0330(12) 0.0360(11) 0.0053(10) -0.0029(9) -0.0030(10)
C16 0.0383(12) 0.0307(12) 0.0351(11) -0.0006(9) -0.0035(9) 0.0021(9)
C17 0.0352(12) 0.0329(12) 0.0391(12) -0.0007(10) 0.0031(9) -0.0039(9)
C18 0.0350(12) 0.0295(12) 0.0411(12) 0.0007(9) -0.0044(9) -0.0028(9)
C19 0.0491(14) 0.0391(14) 0.0353(12) -0.0052(10) -0.0015(10) -0.0045(11)
C20 0.0465(14) 0.0449(14) 0.0336(12) 0.0017(10) 0.0006(10) -0.0041(11)
C21 0.0455(14) 0.0425(14) 0.0535(15) -0.0064(12) 0.0063(11) -0.0132(12)
N1 0.0355(10) 0.0321(10) 0.0397(10) 0.0064(8) -0.0040(8) -0.0010(8)
N2 0.0322(10) 0.0357(11) 0.0427(10) 0.0060(9) -0.0026(8) -0.0072(8)
O1 0.0415(9) 0.0451(10) 0.0446(9) 0.0048(8) 0.0071(7) 0.0095(8)
O2 0.0350(8) 0.0396(9) 0.0424(8) 0.0090(7) 0.0014(6) 0.0049(7)
O3 0.0386(9) 0.0435(10) 0.0402(9) 0.0049(7) -0.0014(7) -0.0132(7)
O4 0.0473(10) 0.0459(11) 0.0479(9) -0.0149(8) 0.0072(8) -0.0145(8)
O5 0.0461(10) 0.0376(9) 0.0449(9) -0.0063(7) 0.0009(7) -0.0127(8)

loop_
_atom_type_symbol
_atom_type_description
_atom_type_scat_dispersion_real
_atom_type_scat_dispersion_imag
_atom_type_scat_source
C C 0.0033 0.0016 'International Tables Vol C Tables 4.2.6.8 and 6.1.1.4'
H H 0.0000 0.0000 'International Tables Vol C Tables 4.2.6.8 and 6.1.1.4'
N N 0.0061 0.0033 'International Tables Vol C Tables 4.2.6.8 and 6.1.1.4'
O O 0.0106 0.0060 'International Tables Vol C Tables 4.2.6.8 and 6.1.1.4'

loop_
_geom_angle_atom_site_label_1
_geom_angle_atom_site_label_2
_geom_angle_atom_site_label_3
_geom_angle
_geom_angle_site_symmetry_1
_geom_angle_site_symmetry_3
C2 C1 C10 121.2(2) . .
O1 C1 C2 123.3(2) . .
O1 C1 C10 115.49(19) . .
C1 C2 C3 119.0(2) . .
C1 C2 C11 120.77(19) . .
C3 C2 C11 120.22(18) . .
C4 C3 C2 123.5(2) . .
C4 C3 C8 117.4(2) . .
C8 C3 C2 119.05(19) . .
C3 C4 H4 119.5 . .
C5 C4 C3 121.1(2) . .
C5 C4 H4 119.5 . .
C4 C5 H5 119.5 . .
C4 C5 C6 121.0(2) . .
C6 C5 H5 119.5 . .
C5 C6 H6 120.2 . .
C7 C6 C5 119.6(2) . .
C7 C6 H6 120.2 . .
C6 C7 H7 119.4 . .
C6 C7 C8 121.1(2) . .
C8 C7 H7 119.4 . .
C7 C8 C3 119.8(2) . .
C7 C8 C9 121.0(2) . .
C9 C8 C3 119.2(2) . .
C8 C9 H9 119.4 . .
C10 C9 C8 121.2(2) . .
C10 C9 H9 119.4 . .
C1 C10 H10 119.9 . .
C9 C10 C1 120.3(2) . .
C9 C10 H10 119.9 . .
C2 C11 H11 119.3 . .
N1 C11 C2 121.43(19) . .
N1 C11 H11 119.3 . .
H12A C12 H12B 108.5 . .
C13 C12 H12A 110.3 . .
C13 C12 H12B 110.3 . .
O2 C12 H12A 110.3 . .
O2 C12 H12B 110.3 . .
O2 C12 C13 107.12(17) . .
C12 C13 H13A 109.0 . .
C12 C13 H13B 109.0 . .
H13A C13 H13B 107.8 . .
O3 C13 C12 113.10(18) . .
O3 C13 H13A 109.0 . .
O3 C13 H13B 109.0 . .
C15 C14 H14 119.5 . .
N2 C14 H14 119.5 . .
N2 C14 C15 121.1(2) . .
C16 C15 C14 122.2(2) . .
C20 C15 C14 120.6(2) . .
C20 C15 C16 117.2(2) . .
C17 C16 C15 121.1(2) . .
O4 C16 C15 122.4(2) . .
O4 C16 C17 116.48(19) . .
C16 C17 H17 120.1 . .
C18 C17 C16 119.9(2) . .
C18 C17 H17 120.1 . .
C17 C18 C19 120.5(2) . .
O5 C18 C17 123.3(2) . .
O5 C18 C19 116.16(19) . .
C18 C19 H19 120.5 . .
C20 C19 C18 119.0(2) . .
C20 C19 H19 120.5 . .
C15 C20 H20 118.8 . .
C19 C20 C15 122.3(2) . .
C19 C20 H20 118.8 . .
H21A C21 H21B 109.5 . .
H21A C21 H21C 109.5 . .
H21B C21 H21C 109.5 . .
O5 C21 H21A 109.5 . .
O5 C21 H21B 109.5 . .
O5 C21 H21C 109.5 . .
C11 N1 O2 111.67(17) . .
C14 N2 O3 110.83(17) . .
C1 O1 H1 109.5 . .
N1 O2 C12 109.01(15) . .
N2 O3 C13 109.14(15) . .
C16 O4 H4A 109.5 . .
C18 O5 C21 116.68(17) . .

loop_
_geom_bond_atom_site_label_1
_geom_bond_atom_site_label_2
_geom_bond_distance
_geom_bond_site_symmetry_2
C1 C2 1.387(3) .
C1 C10 1.412(3) .
C1 O1 1.356(2) .
C2 C3 1.440(3) .
C2 C11 1.452(3) .
C3 C4 1.416(3) .
C3 C8 1.425(3) .
C4 H4 0.9500 .
C4 C5 1.370(3) .
C5 H5 0.9500 .
C5 C6 1.401(3) .
C6 H6 0.9500 .
C6 C7 1.359(3) .
C7 H7 0.9500 .
C7 C8 1.411(3) .
C8 C9 1.419(3) .
C9 H9 0.9500 .
C9 C10 1.358(3) .
C10 H10 0.9500 .
C11 H11 0.9500 .
C11 N1 1.279(3) .
C12 H12A 0.9900 .
C12 H12B 0.9900 .
C12 C13 1.496(3) .
C12 O2 1.434(2) .
C13 H13A 0.9900 .
C13 H13B 0.9900 .
C13 O3 1.433(2) .
C14 H14 0.9500 .
C14 C15 1.448(3) .
C14 N2 1.284(3) .
C15 C16 1.402(3) .
C15 C20 1.400(3) .
C16 C17 1.392(3) .
C16 O4 1.351(2) .
C17 H17 0.9500 .
C17 C18 1.377(3) .
C18 C19 1.395(3) .
C18 O5 1.369(3) .
C19 H19 0.9500 .
C19 C20 1.378(3) .
C20 H20 0.9500 .
C21 H21A 0.9800 .
C21 H21B 0.9800 .
C21 H21C 0.9800 .
C21 O5 1.428(3) .
N1 O2 1.401(2) .
N2 O3 1.413(2) .
O1 H1 0.8400 .
O4 H4A 0.8400 .
